data_7151340
loop_
_publ_author_name
'Garc\'ia, Marcos D'
'Wilson, A. James'
'Emmerson, Daniel P. G.'
'Jenkins, Paul R.'
'Mahale, Sachin'
'Chaudhuri, Bhabatosh'

_publ_section_title
;
 Synthesis, crystal structure and biological activity of beta-carboline
 based selective CDK4-cyclin D1 inhibitors.
;
_journal_issue 24
_journal_name_full 'Organic &amp; biomolecular chemistry'
_journal_page_first 4478
_journal_page_last 4484
_journal_paper_doi 10.1039/b613861f
_journal_volume 4
_journal_year 2006
_chemical_formula_sum 'C18 H11 F N2 O'
_chemical_formula_weight 290.29
_chemical_name_systematic
;
?
;
_space_group_IT_number 14
_symmetry_cell_setting monoclinic
_symmetry_space_group_name_Hall '-P 2ybc'
_symmetry_space_group_name_H-M 'P 1 21/c 1'
_atom_sites_solution_hydrogens geom
_atom_sites_solution_primary direct
_atom_sites_solution_secondary difmap
_audit_creation_method SHELXL-97
_cell_angle_alpha 90.00
_cell_angle_beta 91.173(3)
_cell_angle_gamma 90.00
_cell_formula_units_Z 4
_cell_length_a 8.6767(12)
_cell_length_b 7.7705(11)
_cell_length_c 19.715(3)
_cell_measurement_reflns_used 1020
_cell_measurement_temperature 150(2)
_cell_measurement_theta_max 22.122
_cell_measurement_theta_min 2.348
_cell_volume 1329.0(3)
_computing_cell_refinement 'Bruker SMART'
_computing_data_collection 'Bruker SMART'
_computing_data_reduction 'Bruker SHELXTL'
_computing_molecular_graphics 'Bruker SHELXTL'
_computing_publication_material 'Bruker SHELXTL'
_computing_structure_refinement 'SHELXL-97 (Sheldrick, 1997)'
_computing_structure_solution 'SHELXS-97 (Sheldrick, 1990)'
_diffrn_ambient_temperature 150(2)
_diffrn_measured_fraction_theta_full 1.000
_diffrn_measured_fraction_theta_max 1.000
_diffrn_measurement_device_type 'CCD area detector'
_diffrn_measurement_method 'phi and omega scans'
_diffrn_radiation_monochromator graphite
_diffrn_radiation_source 'fine-focus sealed tube'
_diffrn_radiation_type MoK\a
_diffrn_radiation_wavelength 0.71073
_diffrn_reflns_av_R_equivalents 0.0845
_diffrn_reflns_av_sigmaI/netI 0.0784
_diffrn_reflns_limit_h_max 10
_diffrn_reflns_limit_h_min -10
_diffrn_reflns_limit_k_max 9
_diffrn_reflns_limit_k_min -9
_diffrn_reflns_limit_l_max 22
_diffrn_reflns_limit_l_min -23
_diffrn_reflns_number 9282
_diffrn_reflns_theta_full 25.00
_diffrn_reflns_theta_max 25.00
_diffrn_reflns_theta_min 2.07
_exptl_absorpt_coefficient_mu 0.101
_exptl_absorpt_correction_type none
_exptl_crystal_colour orange
_exptl_crystal_density_diffrn 1.451
_exptl_crystal_density_method 'not measured'
_exptl_crystal_description block
_exptl_crystal_F_000 600
_exptl_crystal_size_max 0.20
_exptl_crystal_size_mid 0.12
_exptl_crystal_size_min 0.08
_refine_diff_density_max 1.287
_refine_diff_density_min -0.377
_refine_diff_density_rms 0.068
_refine_ls_extinction_method none
_refine_ls_goodness_of_fit_ref 1.020
_refine_ls_hydrogen_treatment constr
_refine_ls_matrix_type full
_refine_ls_number_parameters 199
_refine_ls_number_reflns 2343
_refine_ls_number_restraints 0
_refine_ls_restrained_S_all 1.020
_refine_ls_R_factor_all 0.1018
_refine_ls_R_factor_gt 0.0672
_refine_ls_shift/su_max 0.000
_refine_ls_shift/su_mean 0.000
_refine_ls_structure_factor_coef Fsqd
_refine_ls_weighting_details 'calc w=1/[\s^2^(Fo^2^)+(0.1050P)^2^+0.0694P] where P=(Fo^2^+2Fc^2^)/3'
_refine_ls_weighting_scheme calc
_refine_ls_wR_factor_gt 0.1715
_refine_ls_wR_factor_ref 0.1905
_reflns_number_gt 1621
_reflns_number_total 2343
_reflns_threshold_expression >2sigma(I)
_cod_data_source_file b613861f.txt
_cod_data_source_block 05135a
_cod_depositor_comments
;
The following automatic conversions were performed:
'_symmetry_cell_setting' value 'Monoclinic' changed to 'monoclinic'
according to '/home/saulius/struct/CIF-dictionaries/cif_core.dic'
dictionary named 'cif_core.dic' version 2.4.1 from 2010-06-29.

Automatic conversion script
Id: cif_fix_enum 1527 2010-12-29 10:47:43Z saulius 

The following automatic conversions were performed:

'_refine_ls_hydrogen_treatment' value 'constrained' was replaced with
the value 'constr' as specified in the replacement file
'src/cod-tools/trunk/data/replacement-values/replacement_values.lst'.

Automatic conversion script
Id: cif_fix_values 5376 2017-05-30 11:51:03Z andrius 
;
_cod_original_sg_symbol_H-M P2(1)/c
_cod_database_code 7151340

loop_
_symmetry_equiv_pos_as_xyz
'x, y, z'
'-x, y+1/2, -z+1/2'
'-x, -y, -z'
'x, -y-1/2, z-1/2'

loop_
_atom_site_label
_atom_site_type_symbol
_atom_site_fract_x
_atom_site_fract_y
_atom_site_fract_z
_atom_site_U_iso_or_equiv
_atom_site_adp_type
_atom_site_occupancy
_atom_site_symmetry_multiplicity
_atom_site_calc_flag
_atom_site_refinement_flags
_atom_site_disorder_assembly
_atom_site_disorder_group
C4 C 0.2435(4) 1.0073(4) 0.49128(16) 0.0237(8) Uani 1 1 d . . .
N1 N 0.3886(3) 0.8458(3) 0.60136(14) 0.0261(7) Uani 1 1 d . . .
N2 N 0.1074(3) 0.7706(3) 0.46043(13) 0.0259(7) Uani 1 1 d . . .
H2A H 0.0701 0.6653 0.4600 0.031 Uiso 1 1 calc R . .
O1 O 0.1484(3) 0.4967(3) 0.55821(13) 0.0350(7) Uani 1 1 d . . .
F1 F 0.5744(3) 0.5215(3) 0.56199(11) 0.0490(7) Uani 1 1 d . . .
C1 C 0.2876(4) 0.7562(4) 0.56257(16) 0.0233(8) Uani 1 1 d . . .
C2 C 0.4129(4) 1.0105(4) 0.58732(17) 0.0266(8) Uani 1 1 d . . .
H2 H 0.4812 1.0728 0.6165 0.032 Uiso 1 1 calc R . .
C3 C 0.3461(4) 1.0975(4) 0.53345(18) 0.0281(8) Uani 1 1 d . . .
H3 H 0.3692 1.2151 0.5253 0.034 Uiso 1 1 calc R . .
C5 C 0.1531(4) 1.0491(4) 0.43105(17) 0.0240(8) Uani 1 1 d . . .
C6 C 0.1347(4) 1.1958(5) 0.39137(18) 0.0320(9) Uani 1 1 d . . .
H6 H 0.1899 1.2981 0.4023 0.038 Uiso 1 1 calc R . .
C7 C 0.0357(4) 1.1908(5) 0.33614(19) 0.0348(9) Uani 1 1 d . . .
H7 H 0.0227 1.2903 0.3086 0.042 Uiso 1 1 calc R . .
C8 C -0.0464(4) 1.0404(5) 0.31995(19) 0.0371(10) Uani 1 1 d . . .
H8 H -0.1147 1.0401 0.2817 0.045 Uiso 1 1 calc R . .
C9 C -0.0303(4) 0.8924(5) 0.35850(18) 0.0310(9) Uani 1 1 d . . .
H9 H -0.0858 0.7905 0.3474 0.037 Uiso 1 1 calc R . .
C10 C 0.0699(4) 0.8989(4) 0.41384(17) 0.0242(8) Uani 1 1 d . . .
C11 C 0.2114(4) 0.8339(4) 0.50697(16) 0.0221(8) Uani 1 1 d . . .
C12 C 0.2582(4) 0.5770(4) 0.58201(17) 0.0253(8) Uani 1 1 d . . .
C13 C 0.3656(4) 0.4965(4) 0.63385(17) 0.0255(8) Uani 1 1 d . . .
C14 C 0.5198(4) 0.4727(4) 0.62223(17) 0.0284(8) Uani 1 1 d . . .
C15 C 0.6189(4) 0.3971(4) 0.66834(19) 0.0345(9) Uani 1 1 d . . .
H15 H 0.7242 0.3798 0.6579 0.041 Uiso 1 1 calc R . .
C16 C 0.5630(5) 0.3469(5) 0.72991(19) 0.0374(10) Uani 1 1 d . . .
H16 H 0.6306 0.2968 0.7629 0.045 Uiso 1 1 calc R . .
C17 C 0.4097(5) 0.3686(5) 0.74419(19) 0.0370(10) Uani 1 1 d . . .
H17 H 0.3719 0.3327 0.7868 0.044 Uiso 1 1 calc R . .
C18 C 0.3095(5) 0.4430(4) 0.69637(18) 0.0326(9) Uani 1 1 d . . .
H18 H 0.2036 0.4572 0.7062 0.039 Uiso 1 1 calc R . .

loop_
_atom_site_aniso_label
_atom_site_aniso_U_11
_atom_site_aniso_U_22
_atom_site_aniso_U_33
_atom_site_aniso_U_23
_atom_site_aniso_U_13
_atom_site_aniso_U_12
C4 0.0228(18) 0.0220(18) 0.0264(18) -0.0023(14) 0.0049(15) 0.0002(14)
N1 0.0277(16) 0.0265(16) 0.0239(15) -0.0037(13) -0.0029(12) -0.0041(12)
N2 0.0278(16) 0.0221(15) 0.0275(16) -0.0001(12) -0.0048(13) -0.0038(12)
O1 0.0336(15) 0.0277(14) 0.0432(16) 0.0012(12) -0.0124(12) -0.0072(11)
F1 0.0472(15) 0.0595(15) 0.0405(14) 0.0048(12) 0.0043(11) 0.0007(12)
C1 0.0207(18) 0.0243(18) 0.0249(18) -0.0007(14) 0.0014(14) -0.0009(14)
C2 0.0271(19) 0.0260(18) 0.0267(19) -0.0046(15) -0.0023(15) -0.0037(15)
C3 0.0281(19) 0.0206(18) 0.036(2) -0.0029(15) 0.0027(16) -0.0043(15)
C5 0.0208(17) 0.0266(18) 0.0249(18) -0.0018(14) 0.0041(14) 0.0032(14)
C6 0.030(2) 0.030(2) 0.036(2) 0.0051(16) 0.0041(17) 0.0018(16)
C7 0.035(2) 0.036(2) 0.033(2) 0.0096(17) 0.0011(17) 0.0093(17)
C8 0.031(2) 0.050(2) 0.030(2) 0.0007(18) -0.0041(17) 0.0088(18)
C9 0.028(2) 0.035(2) 0.031(2) -0.0009(16) -0.0024(16) -0.0003(16)
C10 0.0200(17) 0.0273(18) 0.0255(19) -0.0007(15) 0.0027(14) 0.0003(14)
C11 0.0193(17) 0.0264(18) 0.0206(17) -0.0039(14) 0.0011(14) 0.0006(14)
C12 0.0254(19) 0.0290(19) 0.0216(18) -0.0016(14) -0.0017(15) -0.0018(15)
C13 0.0302(19) 0.0189(17) 0.0271(19) -0.0031(14) -0.0060(15) -0.0057(14)
C14 0.039(2) 0.0246(18) 0.0210(19) 0.0032(15) -0.0036(16) -0.0062(15)
C15 0.036(2) 0.029(2) 0.038(2) 0.0030(17) -0.0086(18) -0.0023(17)
C16 0.046(2) 0.029(2) 0.036(2) 0.0058(17) -0.0184(19) -0.0032(17)
C17 0.050(3) 0.034(2) 0.027(2) 0.0043(17) -0.0078(18) -0.0110(18)
C18 0.045(2) 0.0269(19) 0.026(2) 0.0002(15) -0.0051(17) -0.0087(17)

loop_
_atom_type_symbol
_atom_type_description
_atom_type_scat_dispersion_real
_atom_type_scat_dispersion_imag
_atom_type_scat_source
C C 0.0033 0.0016 'International Tables Vol C Tables 4.2.6.8 and 6.1.1.4'
H H 0.0000 0.0000 'International Tables Vol C Tables 4.2.6.8 and 6.1.1.4'
N N 0.0061 0.0033 'International Tables Vol C Tables 4.2.6.8 and 6.1.1.4'
O O 0.0106 0.0060 'International Tables Vol C Tables 4.2.6.8 and 6.1.1.4'
F F 0.0171 0.0103 'International Tables Vol C Tables 4.2.6.8 and 6.1.1.4'

loop_
_geom_angle_atom_site_label_1
_geom_angle_atom_site_label_2
_geom_angle_atom_site_label_3
_geom_angle
_geom_angle_site_symmetry_1
_geom_angle_site_symmetry_3
_geom_angle_publ_flag
C3 C4 C11 118.4(3) . . ?
C3 C4 C5 134.9(3) . . ?
C11 C4 C5 106.7(3) . . ?
C2 N1 C1 119.0(3) . . ?
C11 N2 C10 109.2(3) . . ?
C11 N2 H2A 125.4 . . ?
C10 N2 H2A 125.4 . . ?
N1 C1 C11 120.8(3) . . ?
N1 C1 C12 117.2(3) . . ?
C11 C1 C12 122.0(3) . . ?
N1 C2 C3 124.6(3) . . ?
N1 C2 H2 117.7 . . ?
C3 C2 H2 117.7 . . ?
C2 C3 C4 117.8(3) . . ?
C2 C3 H3 121.1 . . ?
C4 C3 H3 121.1 . . ?
C6 C5 C10 119.4(3) . . ?
C6 C5 C4 134.4(3) . . ?
C10 C5 C4 106.2(3) . . ?
C7 C6 C5 119.1(3) . . ?
C7 C6 H6 120.5 . . ?
C5 C6 H6 120.5 . . ?
C6 C7 C8 120.7(3) . . ?
C6 C7 H7 119.6 . . ?
C8 C7 H7 119.6 . . ?
C9 C8 C7 121.5(3) . . ?
C9 C8 H8 119.3 . . ?
C7 C8 H8 119.3 . . ?
C10 C9 C8 117.2(3) . . ?
C10 C9 H9 121.4 . . ?
C8 C9 H9 121.4 . . ?
C9 C10 N2 129.1(3) . . ?
C9 C10 C5 122.1(3) . . ?
N2 C10 C5 108.9(3) . . ?
N2 C11 C1 131.6(3) . . ?
N2 C11 C4 109.1(3) . . ?
C1 C11 C4 119.3(3) . . ?
O1 C12 C1 121.4(3) . . ?
O1 C12 C13 120.9(3) . . ?
C1 C12 C13 117.6(3) . . ?
C14 C13 C18 117.7(3) . . ?
C14 C13 C12 122.3(3) . . ?
C18 C13 C12 120.1(3) . . ?
F1 C14 C15 118.7(3) . . ?
F1 C14 C13 118.2(3) . . ?
C15 C14 C13 123.2(3) . . ?
C14 C15 C16 118.7(4) . . ?
C14 C15 H15 120.7 . . ?
C16 C15 H15 120.7 . . ?
C15 C16 C17 120.5(3) . . ?
C15 C16 H16 119.8 . . ?
C17 C16 H16 119.8 . . ?
C16 C17 C18 120.3(4) . . ?
C16 C17 H17 119.9 . . ?
C18 C17 H17 119.9 . . ?
C17 C18 C13 119.8(4) . . ?
C17 C18 H18 120.1 . . ?
C13 C18 H18 120.1 . . ?

loop_
_geom_bond_atom_site_label_1
_geom_bond_atom_site_label_2
_geom_bond_distance
_geom_bond_site_symmetry_2
_geom_bond_publ_flag
C4 C3 1.394(5) . ?
C4 C11 1.412(5) . ?
C4 C5 1.447(5) . ?
N1 C2 1.327(4) . ?
N1 C1 1.345(4) . ?
N2 C11 1.365(4) . ?
N2 C10 1.390(4) . ?
N2 H2A 0.8800 . ?
O1 C12 1.225(4) . ?
F1 C14 1.342(4) . ?
C1 C11 1.405(4) . ?
C1 C12 1.468(5) . ?
C2 C3 1.377(5) . ?
C2 H2 0.9500 . ?
C3 H3 0.9500 . ?
C5 C6 1.390(5) . ?
C5 C10 1.410(5) . ?
C6 C7 1.374(5) . ?
C6 H6 0.9500 . ?
C7 C8 1.402(5) . ?
C7 H7 0.9500 . ?
C8 C9 1.384(5) . ?
C8 H8 0.9500 . ?
C9 C10 1.382(5) . ?
C9 H9 0.9500 . ?
C12 C13 1.505(5) . ?
C13 C14 1.375(5) . ?
C13 C18 1.398(5) . ?
C14 C15 1.371(5) . ?
C15 C16 1.373(5) . ?
C15 H15 0.9500 . ?
C16 C17 1.376(5) . ?
C16 H16 0.9500 . ?
C17 C18 1.395(5) . ?
C17 H17 0.9500 . ?
C18 H18 0.9500 . ?

loop_
_geom_hbond_atom_site_label_D
_geom_hbond_atom_site_label_H
_geom_hbond_atom_site_label_A
_geom_hbond_distance_DH
_geom_hbond_distance_HA
_geom_hbond_distance_DA
_geom_hbond_angle_DHA
_geom_hbond_site_symmetry_A
N2 H2A O1 0.88 2.30 3.056(4) 144.4 3_566
N2 H2A O1 0.88 2.42 2.889(4) 113.4 .

loop_
_geom_torsion_atom_site_label_1
_geom_torsion_atom_site_label_2
_geom_torsion_atom_site_label_3
_geom_torsion_atom_site_label_4
_geom_torsion
_geom_torsion_site_symmetry_1
_geom_torsion_site_symmetry_2
_geom_torsion_site_symmetry_3
_geom_torsion_site_symmetry_4
_geom_torsion_publ_flag
C2 N1 C1 C11 1.5(5) . . . . ?
C2 N1 C1 C12 -176.9(3) . . . . ?
C1 N1 C2 C3 -2.7(5) . . . . ?
N1 C2 C3 C4 1.2(5) . . . . ?
C11 C4 C3 C2 1.4(5) . . . . ?
C5 C4 C3 C2 -179.3(3) . . . . ?
C3 C4 C5 C6 0.8(7) . . . . ?
C11 C4 C5 C6 -179.9(4) . . . . ?
C3 C4 C5 C10 -178.9(4) . . . . ?
C11 C4 C5 C10 0.5(3) . . . . ?
C10 C5 C6 C7 0.0(5) . . . . ?
C4 C5 C6 C7 -179.6(4) . . . . ?
C5 C6 C7 C8 0.3(5) . . . . ?
C6 C7 C8 C9 -0.3(6) . . . . ?
C7 C8 C9 C10 0.2(5) . . . . ?
C8 C9 C10 N2 -179.9(3) . . . . ?
C8 C9 C10 C5 0.0(5) . . . . ?
C11 N2 C10 C9 -179.8(3) . . . . ?
C11 N2 C10 C5 0.2(4) . . . . ?
C6 C5 C10 C9 -0.1(5) . . . . ?
C4 C5 C10 C9 179.6(3) . . . . ?
C6 C5 C10 N2 179.9(3) . . . . ?
C4 C5 C10 N2 -0.4(4) . . . . ?
C10 N2 C11 C1 -178.1(3) . . . . ?
C10 N2 C11 C4 0.2(4) . . . . ?
N1 C1 C11 N2 179.1(3) . . . . ?
C12 C1 C11 N2 -2.5(5) . . . . ?
N1 C1 C11 C4 1.0(5) . . . . ?
C12 C1 C11 C4 179.3(3) . . . . ?
C3 C4 C11 N2 179.1(3) . . . . ?
C5 C4 C11 N2 -0.4(4) . . . . ?
C3 C4 C11 C1 -2.4(5) . . . . ?
C5 C4 C11 C1 178.1(3) . . . . ?
N1 C1 C12 O1 165.9(3) . . . . ?
C11 C1 C12 O1 -12.6(5) . . . . ?
N1 C1 C12 C13 -12.5(4) . . . . ?
C11 C1 C12 C13 169.1(3) . . . . ?
O1 C12 C13 C14 118.4(4) . . . . ?
C1 C12 C13 C14 -63.2(4) . . . . ?
O1 C12 C13 C18 -61.5(5) . . . . ?
C1 C12 C13 C18 116.8(3) . . . . ?
C18 C13 C14 F1 179.1(3) . . . . ?
C12 C13 C14 F1 -0.9(5) . . . . ?
C18 C13 C14 C15 1.0(5) . . . . ?
C12 C13 C14 C15 -178.9(3) . . . . ?
F1 C14 C15 C16 -179.9(3) . . . . ?
C13 C14 C15 C16 -1.8(5) . . . . ?
C14 C15 C16 C17 1.5(5) . . . . ?
C15 C16 C17 C18 -0.4(5) . . . . ?
C16 C17 C18 C13 -0.4(5) . . . . ?
C14 C13 C18 C17 0.1(5) . . . . ?
C12 C13 C18 C17 -180.0(3) . . . . ?

loop_
_cod_related_entry_id
_cod_related_entry_database
_cod_related_entry_code
1 ChemSpider 21141046
